data_7131256
loop_
_publ_author_name
'Mohammed, Abdul Khayum'
'Pena-S\'anchez, Pilar'
'Pandikassala, Ajmal'
'Gaber, Safa'
'AlKhoori, Ayesha A.'
'Skorjanc, Tina'
'Polychronopoulou, Kyriaki'
'Kurungot, Sreekumar'
'G\'andara, Felipe'
'Shetty, Dinesh'

_publ_section_title
;
 Salicylaldehydate coordinated two-dimensional-conjugated metal--organic
 frameworks
;
_journal_issue 18
_journal_name_full 'Chemical Communications'
_journal_page_first 2608
_journal_page_last 2611
_journal_paper_doi 10.1039/D2CC06283F
_journal_volume 59
_journal_year 2023
_chemical_formula_moiety 'C12 H17 Br N2 O2 Zn'
_chemical_formula_sum 'C12 H17 Br N2 O2 Zn'
_chemical_formula_weight 366.55
_space_group_crystal_system orthorhombic
_space_group_IT_number 19
_space_group_name_Hall 'P 2ac 2ab'
_space_group_name_H-M_alt 'P 21 21 21'
_atom_sites_solution_hydrogens geom
_audit_block_doi 10.5517/ccdc.csd.cc1pz763
_audit_creation_method SHELXL-2016/6
_audit_update_record
;
2017-10-04 deposited with the CCDC.	2023-01-24 downloaded from the CCDC.
;
_cell_angle_alpha 90
_cell_angle_beta 90
_cell_angle_gamma 90
_cell_formula_units_Z 4
_cell_length_a 7.3246(4)
_cell_length_b 13.5488(5)
_cell_length_c 16.3806(7)
_cell_measurement_reflns_used 2622
_cell_measurement_temperature 293(2)
_cell_measurement_theta_max 25.00
_cell_measurement_theta_min 3.01
_cell_volume 1625.60(13)
_computing_structure_refinement 'SHELXL-2016/6 (Sheldrick, 2016)'
_diffrn_ambient_temperature 293(2)
_diffrn_measured_fraction_theta_full 0.998
_diffrn_measured_fraction_theta_max 0.998
_diffrn_measurement_device_type 'Supernova (Mo) X-ray source'
_diffrn_measurement_method '\w scans'
_diffrn_radiation_type MoK\a
_diffrn_radiation_wavelength 0.71073
_diffrn_reflns_av_R_equivalents 0.0322
_diffrn_reflns_av_unetI/netI 0.0493
_diffrn_reflns_Laue_measured_fraction_full 0.998
_diffrn_reflns_Laue_measured_fraction_max 0.998
_diffrn_reflns_limit_h_max 8
_diffrn_reflns_limit_h_min -5
_diffrn_reflns_limit_k_max 16
_diffrn_reflns_limit_k_min -15
_diffrn_reflns_limit_l_max 19
_diffrn_reflns_limit_l_min -13
_diffrn_reflns_number 4968
_diffrn_reflns_point_group_measured_fraction_full 0.913
_diffrn_reflns_point_group_measured_fraction_max 0.913
_diffrn_reflns_theta_full 25.000
_diffrn_reflns_theta_max 25.000
_diffrn_reflns_theta_min 3.007
_diffrn_source 'fine focus sealed tube'
_exptl_absorpt_coefficient_mu 3.965
_exptl_absorpt_correction_T_max 0.471
_exptl_absorpt_correction_T_min 0.435
_exptl_absorpt_correction_type multi-scan
_exptl_absorpt_process_details crysalispro
_exptl_crystal_colour colorless
_exptl_crystal_density_diffrn 1.498
_exptl_crystal_description block
_exptl_crystal_F_000 736
_exptl_crystal_size_max 0.220
_exptl_crystal_size_mid 0.200
_exptl_crystal_size_min 0.190
_refine_diff_density_max 0.326
_refine_diff_density_min -0.308
_refine_diff_density_rms 0.063
_refine_ls_abs_structure_details
;
 Flack x determined using 751 quotients [(I+)-(I-)]/[(I+)+(I-)]
 (Parsons, Flack and Wagner, Acta Cryst. B69 (2013) 249-259).
;
_refine_ls_abs_structure_Flack 0.013(14)
_refine_ls_extinction_method none
_refine_ls_goodness_of_fit_ref 1.022
_refine_ls_hydrogen_treatment constr
_refine_ls_matrix_type full
_refine_ls_number_parameters 165
_refine_ls_number_reflns 2622
_refine_ls_number_restraints 0
_refine_ls_restrained_S_all 1.022
_refine_ls_R_factor_all 0.0435
_refine_ls_R_factor_gt 0.0346
_refine_ls_shift/su_max 0.000
_refine_ls_shift/su_mean 0.000
_refine_ls_structure_factor_coef Fsqd
_refine_ls_weighting_details 'w=1/[\s^2^(Fo^2^)+(0.0295P)^2^] where P=(Fo^2^+2Fc^2^)/3'
_refine_ls_weighting_scheme calc
_refine_ls_wR_factor_gt 0.0680
_refine_ls_wR_factor_ref 0.0717
_reflns_Friedel_coverage 0.573
_reflns_Friedel_fraction_full 0.795
_reflns_Friedel_fraction_max 0.795
_reflns_number_gt 2322
_reflns_number_total 2622
_reflns_threshold_expression 'I > 2\s(I)'
_cod_data_source_file d2cc06283f2.cif
_cod_data_source_block shelx_CCDC1
_cod_depositor_comments 'Adding full bibliography for 7131251--7131256.cif.'
_cod_database_code 7131256
_shelx_shelxl_version_number 2016/6
_shelx_space_group_comment
;
The symmetry employed for this shelxl refinement is uniquely defined
by the following loop, which should always be used as a source of
symmetry information in preference to the above space-group names.
They are only intended as comments.
;
_shelx_estimated_absorpt_t_min 0.476
_shelx_estimated_absorpt_t_max 0.520

loop_
_space_group_symop_operation_xyz
'x, y, z'
'-x+1/2, -y, z+1/2'
'x+1/2, -y+1/2, -z'
'-x, y+1/2, -z+1/2'

loop_
_atom_site_label
_atom_site_type_symbol
_atom_site_fract_x
_atom_site_fract_y
_atom_site_fract_z
_atom_site_U_iso_or_equiv
_atom_site_adp_type
_atom_site_occupancy
_atom_site_site_symmetry_order
_atom_site_calc_flag
_atom_site_refinement_flags_posn
_atom_site_refinement_flags_adp
_atom_site_refinement_flags_occupancy
_atom_site_disorder_assembly
_atom_site_disorder_group
C1 C -1.0331(8) -0.4350(4) -0.3398(3) 0.0348(13) Uani 1 1 d . . . . .
H1 H -1.108858 -0.387596 -0.362887 0.042 Uiso 1 1 calc R U . . .
C2 C -1.1123(8) -0.5170(4) -0.3040(3) 0.0405(15) Uani 1 1 d . . . . .
H2A H -1.238748 -0.522953 -0.302139 0.049 Uiso 1 1 calc R U . . .
C3 C -1.0025(8) -0.5902(4) -0.2710(3) 0.0330(14) Uani 1 1 d . . . . .
C4 C -0.8188(9) -0.5770(5) -0.2775(5) 0.071(2) Uani 1 1 d . . . . .
H4 H -0.739096 -0.625248 -0.258529 0.085 Uiso 1 1 calc R U . . .
C5 C -0.7512(9) -0.4915(5) -0.3123(5) 0.075(2) Uani 1 1 d . . . . .
H5 H -0.625211 -0.483424 -0.314302 0.090 Uiso 1 1 calc R U . . .
C6 C -1.0802(8) -0.6809(4) -0.2287(3) 0.0385(14) Uani 1 1 d . . . . .
H6A H -1.153199 -0.717448 -0.267772 0.046 Uiso 1 1 calc R U . . .
H6B H -0.979751 -0.722988 -0.212155 0.046 Uiso 1 1 calc R U . . .
C7 C -1.1063(8) -0.5991(4) -0.0921(3) 0.0337(13) Uani 1 1 d . . . . .
H7 H -1.019250 -0.553637 -0.117585 0.040 Uiso 1 1 calc R U . . .
C8 C -1.2484(9) -0.5401(4) -0.0451(3) 0.0488(17) Uani 1 1 d . . . . .
H8A H -1.194085 -0.518284 0.005779 0.059 Uiso 1 1 calc R U . . .
H8B H -1.348737 -0.583820 -0.031507 0.059 Uiso 1 1 calc R U . . .
C9 C -1.3272(13) -0.4488(6) -0.0896(5) 0.087(3) Uani 1 1 d . . . . .
H9 H -1.359877 -0.468498 -0.145234 0.104 Uiso 1 1 calc R U . . .
C10 C -1.5017(16) -0.4117(9) -0.0464(7) 0.170(7) Uani 1 1 d . . . . .
H10A H -1.578379 -0.466932 -0.033259 0.255 Uiso 1 1 calc R U . . .
H10B H -1.566298 -0.367553 -0.081975 0.255 Uiso 1 1 calc R U . . .
H10C H -1.468799 -0.377621 0.002813 0.255 Uiso 1 1 calc R U . . .
C11 C -1.1810(16) -0.3678(6) -0.0949(6) 0.138(5) Uani 1 1 d . . . . .
H11A H -1.146067 -0.347935 -0.040833 0.207 Uiso 1 1 calc R U . . .
H11B H -1.229512 -0.311963 -0.123788 0.207 Uiso 1 1 calc R U . . .
H11C H -1.076176 -0.392685 -0.123370 0.207 Uiso 1 1 calc R U . . .
C12 C -0.4961(8) -0.3322(4) -0.5333(3) 0.0344(14) Uani 1 1 d . . . . .
Br1 Br -0.44768(9) -0.29198(5) -0.30269(4) 0.0628(2) Uani 1 1 d . . . . .
N1 N -0.8539(7) -0.4210(3) -0.3426(3) 0.0366(12) Uani 1 1 d . . . . .
N2 N -1.1948(6) -0.6592(3) -0.1558(2) 0.0295(10) Uani 1 1 d . . . . .
H2 H -1.305071 -0.624705 -0.174023 0.035 Uiso 1 1 calc R U . . .
O1 O -0.6098(6) -0.3720(3) -0.4873(2) 0.0462(11) Uani 1 1 d . . . . .
O2 O -0.9556(6) -0.2590(3) -0.4677(2) 0.0415(10) Uani 1 1 d . . . . .
Zn1 Zn -0.72501(8) -0.29926(4) -0.39561(3) 0.03091(18) Uani 1 1 d . . . . .

loop_
_atom_site_aniso_label
_atom_site_aniso_U_11
_atom_site_aniso_U_22
_atom_site_aniso_U_33
_atom_site_aniso_U_23
_atom_site_aniso_U_13
_atom_site_aniso_U_12
C1 0.032(3) 0.037(3) 0.035(3) 0.004(3) -0.006(3) 0.002(3)
C2 0.033(3) 0.042(3) 0.046(4) 0.009(3) -0.005(3) -0.008(3)
C3 0.041(4) 0.026(3) 0.032(3) 0.007(2) 0.008(3) 0.000(2)
C4 0.040(4) 0.052(4) 0.122(7) 0.042(5) 0.004(4) 0.009(3)
C5 0.030(4) 0.047(4) 0.146(7) 0.043(5) 0.008(5) 0.004(3)
C6 0.058(4) 0.025(3) 0.033(3) 0.005(3) 0.006(3) -0.001(3)
C7 0.044(4) 0.027(3) 0.030(3) 0.005(3) -0.003(3) -0.002(3)
C8 0.065(5) 0.042(3) 0.040(3) -0.001(3) -0.005(4) 0.018(3)
C9 0.143(9) 0.058(5) 0.059(5) 0.002(4) -0.005(5) 0.042(5)
C10 0.208(15) 0.169(11) 0.133(9) 0.023(9) 0.038(10) 0.146(11)
C11 0.238(14) 0.040(5) 0.136(9) 0.020(6) -0.033(10) 0.006(6)
C12 0.038(4) 0.034(3) 0.031(3) -0.002(3) 0.006(3) 0.002(3)
Br1 0.0421(4) 0.0546(4) 0.0917(5) -0.0107(5) -0.0253(4) 0.0090(4)
N1 0.034(3) 0.032(3) 0.044(3) 0.007(2) 0.011(2) 0.002(2)
N2 0.031(3) 0.029(2) 0.028(2) 0.006(2) -0.004(2) -0.003(2)
O1 0.049(3) 0.046(2) 0.044(2) -0.005(2) 0.020(2) -0.006(2)
O2 0.057(3) 0.029(2) 0.038(2) -0.0059(19) -0.013(2) 0.0011(19)
Zn1 0.0341(3) 0.0254(3) 0.0332(3) 0.0001(3) 0.0055(3) 0.0010(3)

loop_
_atom_type_symbol
_atom_type_description
_atom_type_scat_dispersion_real
_atom_type_scat_dispersion_imag
_atom_type_scat_source
C C 0.0033 0.0016 'International Tables Vol C Tables 4.2.6.8 and 6.1.1.4'
H H 0.0000 0.0000 'International Tables Vol C Tables 4.2.6.8 and 6.1.1.4'
Br Br -0.2901 2.4595 'International Tables Vol C Tables 4.2.6.8 and 6.1.1.4'
N N 0.0061 0.0033 'International Tables Vol C Tables 4.2.6.8 and 6.1.1.4'
O O 0.0106 0.0060 'International Tables Vol C Tables 4.2.6.8 and 6.1.1.4'
Zn Zn 0.2839 1.4301 'International Tables Vol C Tables 4.2.6.8 and 6.1.1.4'

loop_
_citation_id
_citation_doi
_citation_year
1 10.1021/acs.chemmater.8b01698 2018

loop_
_geom_angle_atom_site_label_1
_geom_angle_atom_site_label_2
_geom_angle_atom_site_label_3
_geom_angle
_geom_angle_site_symmetry_1
_geom_angle_site_symmetry_3
_geom_angle_publ_flag
N1 C1 C2 123.1(5) . . ?
C1 C2 C3 119.7(5) . . ?
C4 C3 C2 116.6(5) . . ?
C4 C3 C6 120.8(5) . . ?
C2 C3 C6 122.6(5) . . ?
C3 C4 C5 119.8(6) . . ?
N1 C5 C4 124.1(6) . . ?
N2 C6 C3 114.7(4) . . ?
N2 C7 C8 110.3(5) . . ?
N2 C7 C12 108.9(4) . 2_345 ?
C8 C7 C12 109.7(4) . 2_345 ?
C7 C8 C9 116.0(5) . . ?
C11 C9 C10 111.7(8) . . ?
C11 C9 C8 109.8(7) . . ?
C10 C9 C8 110.7(7) . . ?
O1 C12 O2 124.6(5) . 3_544 ?
O1 C12 C7 116.3(5) . 2_344 ?
O2 C12 C7 119.0(5) 3_544 2_344 ?
C5 N1 C1 116.6(5) . . ?
C5 N1 Zn1 118.2(4) . . ?
C1 N1 Zn1 125.1(4) . . ?
C7 N2 C6 115.4(4) . . ?
C7 N2 Zn1 109.2(3) . 4_344 ?
C6 N2 Zn1 107.1(3) . 4_344 ?
C12 O1 Zn1 121.8(4) . . ?
C12 O2 Zn1 115.2(4) 3_444 . ?
O1 Zn1 N1 96.59(17) . . ?
O1 Zn1 O2 92.56(16) . . ?
N1 Zn1 O2 94.26(17) . . ?
O1 Zn1 N2 147.97(16) . 4_354 ?
N1 Zn1 N2 114.14(16) . 4_354 ?
O2 Zn1 N2 77.02(15) . 4_354 ?
O1 Zn1 Br1 97.64(12) . . ?
N1 Zn1 Br1 98.22(14) . . ?
O2 Zn1 Br1 162.84(10) . . ?
N2 Zn1 Br1 87.12(11) 4_354 . ?

loop_
_geom_bond_atom_site_label_1
_geom_bond_atom_site_label_2
_geom_bond_distance
_geom_bond_site_symmetry_2
_geom_bond_publ_flag
C1 N1 1.327(7) . ?
C1 C2 1.383(7) . ?
C2 C3 1.387(7) . ?
C3 C4 1.362(8) . ?
C3 C6 1.520(7) . ?
C4 C5 1.382(8) . ?
C5 N1 1.314(7) . ?
C6 N2 1.489(6) . ?
C7 N2 1.475(6) . ?
C7 C8 1.521(8) . ?
C7 C12 1.535(7) 2_345 ?
C8 C9 1.546(8) . ?
C9 C11 1.536(13) . ?
C9 C10 1.545(12) . ?
C12 O1 1.246(6) . ?
C12 O2 1.270(6) 3_544 ?
Br1 Zn1 2.5403(8) . ?
N1 Zn1 2.089(5) . ?
N2 Zn1 2.157(4) 4_344 ?
O1 Zn1 1.985(4) . ?
O2 Zn1 2.132(4) . ?

loop_
_geom_torsion_atom_site_label_1
_geom_torsion_atom_site_label_2
_geom_torsion_atom_site_label_3
_geom_torsion_atom_site_label_4
_geom_torsion
_geom_torsion_site_symmetry_1
_geom_torsion_site_symmetry_2
_geom_torsion_site_symmetry_3
_geom_torsion_site_symmetry_4
_geom_torsion_publ_flag
N1 C1 C2 C3 -1.7(9) . . . . ?
C1 C2 C3 C4 -1.2(9) . . . . ?
C1 C2 C3 C6 178.3(5) . . . . ?
C2 C3 C4 C5 2.9(11) . . . . ?
C6 C3 C4 C5 -176.6(7) . . . . ?
C3 C4 C5 N1 -2.0(13) . . . . ?
C4 C3 C6 N2 119.1(7) . . . . ?
C2 C3 C6 N2 -60.3(7) . . . . ?
N2 C7 C8 C9 -75.8(7) . . . . ?
C12 C7 C8 C9 164.3(6) 2_345 . . . ?
C7 C8 C9 C11 -70.8(8) . . . . ?
C7 C8 C9 C10 165.4(7) . . . . ?
C4 C5 N1 C1 -0.8(11) . . . . ?
C4 C5 N1 Zn1 -178.3(7) . . . . ?
C2 C1 N1 C5 2.7(9) . . . . ?
C2 C1 N1 Zn1 179.9(4) . . . . ?
C8 C7 N2 C6 151.7(4) . . . . ?
C12 C7 N2 C6 -87.9(5) 2_345 . . . ?
C8 C7 N2 Zn1 -87.7(4) . . . 4_344 ?
C12 C7 N2 Zn1 32.7(5) 2_345 . . 4_344 ?
C3 C6 N2 C7 -55.3(6) . . . . ?
C3 C6 N2 Zn1 -177.1(4) . . . 4_344 ?
O2 C12 O1 Zn1 -7.3(8) 3_544 . . . ?
C7 C12 O1 Zn1 169.8(3) 2_344 . . . ?
